data_1508817
loop_
_publ_author_name
'West, D.V.'
'McQueen, T.M.'
'Posen, I.D.'
'Ke, X.'
'Huang, Q.'
'Zandbergen, H.W.'
'Williams, A.J.'
'Schiffer, P.'
'Cava, R.J.'

_publ_section_title
;
 The A2+Mn5(SO4)6 family of triangular lattice, ferrimagnetic sulfates
;
_journal_issue 6
_journal_name_full 'Journal of Solid State Chemistry'
_journal_page_first 1343
_journal_paper_doi 10.1016/j.jssc.2009.03.001
_journal_volume 182
_journal_year 2009
_chemical_formula_sum 'Mn5 O24 Pb S6'
_chemical_formula_weight 1058.23
_space_group_IT_number 147
_symmetry_cell_setting trigonal
_symmetry_space_group_name_Hall '-P 3'
_symmetry_space_group_name_H-M 'P -3'
_cell_angle_alpha 90.0
_cell_angle_beta 90.0
_cell_angle_gamma 120.0
_cell_formula_units_Z 3
_cell_length_a 14.55145(28)
_cell_length_b 14.55145
_cell_length_c 7.53483(16)
_cell_volume 1381.71(4)
_pd_phase_name P-3
_cod_data_source_file PbMn5SO46_298K.cif
_cod_data_source_block PBMN5S6O24_RT_publ
_cod_depositor_comments
;
The following automatic conversions were performed:

'_geom_bond_publ_flag' value 'N' changed to 'n' according to the
built-in table from CIF Core dictionary named 'cif_core.dic' version
2.4.1 from 2010-06-29 (93 times).

'_geom_angle_publ_flag' value 'N'
changed to 'n' according to the built-in table from CIF Core
dictionary named 'cif_core.dic' version 2.4.1 from 2010-06-29 (50
times).

Automatic conversion script
Id: cif_fix_values 1715 2011-07-08 13:25:40Z adriana 
;
_cod_original_cell_volume 1381.71(7)
_cod_database_code 1508817

loop_
_symmetry_equiv_pos_site_id
_symmetry_equiv_pos_as_xyz
1 +x,+y,+z
2 -y,x-y,+z
3 y-x,-x,+z
-1 -x,-y,-z
-2 +y,y-x,-z
-3 x-y,+x,-z

loop_
_atom_site_type_symbol
_atom_site_label
_atom_site_fract_x
_atom_site_fract_y
_atom_site_fract_z
_atom_site_occupancy
_atom_site_thermal_displace_type
_atom_site_U_iso_or_equiv
_atom_site_symmetry_multiplicity
Pb Pb1 0.0 0.0 0.5 1.0 Uiso 0.0244(8) 1
Pb Pb2 0.33333 0.66667 0.9979(18) 1.0 Uiso 0.0244(8) 2
Mn Mn1 0.0 0.0 0.0 1.0 Uiso 0.0212(18) 1
Mn Mn2 0.33333 0.66667 0.499(4) 1.0 Uiso 0.0212(18) 2
Mn Mn3 0.9964(9) 0.6522(7) 0.0335(15) 1.0 Uiso 0.0141(8) 6
Mn Mn4 0.6792(8) 0.6773(8) 0.5424(13) 1.0 Uiso 0.0141(8) 6
S S1 0.2289(14) 0.0941(11) 0.2299(14) 1.0 Uiso 0.0084(9) 6
O O1 0.2533(7) 0.0393(6) 0.1201(10) 1.0 Uiso 0.0248(4) 6
O O2 0.2215(6) 0.0562(6) 0.4242(11) 1.0 Uiso 0.0248(4) 6
O O3 0.3053(9) 0.2120(9) 0.2363(7) 1.0 Uiso 0.0149(4) 6
O O4 0.1212(6) 0.0842(7) 0.2009(11) 1.0 Uiso 0.0218(5) 6
S S2 0.5367(15) 0.1024(14) 0.2519(15) 1.0 Uiso 0.0084(9) 6
O O5 0.4629(6) 0.0858(6) 0.3983(11) 1.0 Uiso 0.0248(4) 6
O O6 0.4957(6) 0.1099(6) 0.0824(10) 1.0 Uiso 0.0248(4) 6
O O7 0.5743(9) 0.0291(10) 0.2531(7) 1.0 Uiso 0.0149(4) 6
O O8 0.6309(6) 0.2129(6) 0.2932(11) 1.0 Uiso 0.0218(5) 6
S S3 0.2131(11) 0.4478(11) 0.2460(14) 1.0 Uiso 0.0084(9) 6
O O9 0.1547(5) 0.4435(5) 0.0877(12) 1.0 Uiso 0.0248(4) 6
O O10 0.1343(5) 0.4122(5) 0.4054(10) 1.0 Uiso 0.0248(4) 6
O O11 0.2414(8) 0.3622(8) 0.2341(7) 1.0 Uiso 0.0149(4) 6
O O12 0.2987(6) 0.5473(7) 0.2851(10) 1.0 Uiso 0.0218(5) 6

loop_
_atom_type_symbol
_atom_type_number_in_cell
Pb 3.0
Mn 15.0
S 18.0
O 72.0

loop_
_geom_angle_atom_site_label_1
_geom_angle_atom_site_label_2
_geom_angle_atom_site_label_3
_geom_angle
_geom_angle_site_symmetry_1
_geom_angle_site_symmetry_3
_geom_angle_publ_flag
O4 Mn1 O4 77.01(33) 1_555 2_555 n
O4 Mn1 O4 77.01(33) 1_555 3_555 n
O4 Mn1 O4 180.0 1_555 -1_555 n
O4 Mn1 O4 102.99(33) 1_555 -2_555 n
O4 Mn1 O4 102.99(33) 1_555 -3_555 n
O4 Mn1 O4 77.01(33) 2_555 3_555 n
O4 Mn1 O4 102.99(33) 2_555 -1_555 n
O4 Mn1 O4 180.0 2_555 -2_555 n
O4 Mn1 O4 102.99(33) 2_555 -3_555 n
O4 Mn1 O4 102.99(33) 3_555 -1_555 n
O4 Mn1 O4 102.99(33) 3_555 -2_555 n
O4 Mn1 O4 180.0 3_555 -3_555 n
O4 Mn1 O4 77.01(33) -1_555 -2_555 n
O4 Mn1 O4 77.01(33) -1_555 -3_555 n
O4 Mn1 O4 77.01(33) -2_555 -3_555 n
O1 Mn3 O6 96.0(5) -2_665 -2_665 n
O1 Mn3 O7 163.8(6) -2_665 2_655 n
O1 Mn3 O9 95.9(6) -2_665 -1_665 n
O6 Mn3 O7 90.2(5) -2_665 2_655 n
O6 Mn3 O9 109.2(5) -2_665 -1_665 n
O7 Mn3 O9 96.2(5) 2_655 -1_665 n
O2 Mn4 O5 102.4(6) 3_665 3_665 n
O2 Mn4 O10 101.6(5) 3_665 2_665 n
O5 Mn4 O10 92.9(5) 3_665 2_665 n
O1 S1 O2 111.8(10) 1_555 1_555 n
O1 S1 O3 116.1(12) 1_555 1_555 n
O1 S1 O4 115.6(11) 1_555 1_555 n
O2 S1 O3 104.8(8) 1_555 1_555 n
O2 S1 O4 102.6(10) 1_555 1_555 n
O3 S1 O4 104.6(10) 1_555 1_555 n
Mn3 O1 S1 160.0(10) -3_545 1_555 n
Mn4 O2 S1 125.2(8) 2_655 1_555 n
Mn1 O4 S1 131.4(7) 1_555 1_555 n
O5 S2 O6 112.4(13) 1_555 1_555 n
O5 S2 O7 113.3(11) 1_555 1_555 n
O5 S2 O8 102.4(10) 1_555 1_555 n
O6 S2 O7 113.1(10) 1_555 1_555 n
O6 S2 O8 106.7(11) 1_555 1_555 n
O7 S2 O8 107.9(14) 1_555 1_555 n
Mn4 O5 S2 155.0(9) 2_655 1_555 n
Mn3 O6 S2 127.0(9) -3_545 1_555 n
Mn3 O7 S2 124.8(7) 3_665 1_555 n
O9 S3 O10 107.6(9) 1_555 1_555 n
O9 S3 O11 108.3(8) 1_555 1_555 n
O9 S3 O12 114.9(10) 1_555 1_555 n
O10 S3 O11 103.4(8) 1_555 1_555 n
O10 S3 O12 108.0(8) 1_555 1_555 n
O11 S3 O12 113.8(11) 1_555 1_555 n
Mn3 O9 S3 140.6(7) -1_665 1_555 n
Mn4 O10 S3 157.4(7) 3_565 1_555 n

loop_
_geom_bond_atom_site_label_1
_geom_bond_atom_site_label_2
_geom_bond_distance
_geom_bond_site_symmetry_2
_geom_bond_publ_flag
Pb1 O2 2.957(8) 1_555 n
Pb1 O2 2.957(8) 2_555 n
Pb1 O2 2.957(8) 3_555 n
Pb1 O2 2.957(8) -1_556 n
Pb1 O2 2.957(8) -2_556 n
Pb1 O2 2.957(8) -3_556 n
Pb1 O4 2.744(8) 1_555 n
Pb1 O4 2.744(8) 2_555 n
Pb1 O4 2.744(8) 3_555 n
Pb1 O4 2.744(8) -1_556 n
Pb1 O4 2.744(8) -2_556 n
Pb1 O4 2.744(8) -3_556 n
Pb2 O6 3.006(8) -1_666 n
Pb2 O6 3.006(8) -2_566 n
Pb2 O6 3.006(8) -3_556 n
Pb2 O8 2.691(14) -1_666 n
Pb2 O8 2.691(14) -2_566 n
Pb2 O8 2.691(14) -3_556 n
Pb2 S3 3.336(14) 1_556 n
Pb2 S3 3.336(14) 2_666 n
Pb2 S3 3.336(14) 3_566 n
Pb2 O12 2.660(14) 1_556 n
Pb2 O12 2.660(14) 2_666 n
Pb2 O12 2.660(14) 3_566 n
Mn1 O4 2.177(8) 1_555 n
Mn1 O4 2.177(8) 2_555 n
Mn1 O4 2.177(8) 3_555 n
Mn1 O4 2.177(8) -1_555 n
Mn1 O4 2.177(8) -2_555 n
Mn1 O4 2.177(8) -3_555 n
Mn2 O8 2.208(24) -1_666 n
Mn2 O8 2.208(24) -2_566 n
Mn2 O8 2.208(24) -3_556 n
Mn2 O12 2.236(25) 1_555 n
Mn2 O12 2.236(25) 2_665 n
Mn2 O12 2.236(25) 3_565 n
Mn3 O1 2.074(14) -2_665 n
Mn3 O3 2.286(13) 3_665 n
Mn3 O6 2.170(13) -2_665 n
Mn3 O7 2.173(14) 2_655 n
Mn3 O9 2.132(13) -1_665 n
Mn3 O11 2.271(14) 3_665 n
Mn4 O2 2.179(14) 3_665 n
Mn4 O3 2.250(14) -1_666 n
Mn4 O5 2.083(14) 3_665 n
Mn4 O7 2.345(14) -3_556 n
Mn4 O10 2.032(12) 2_665 n
Mn4 O11 2.272(12) -1_666 n
S1 O1 1.316(16) 1_555 n
S1 O2 1.549(14) 1_555 n
S1 O3 1.508(17) 1_555 n
S1 O4 1.517(20) 1_555 n
O1 Mn3 2.074(14) -3_545 n
O1 S1 1.316(16) 1_555 n
O2 Pb1 2.957(8) 1_555 n
O2 Mn4 2.179(14) 2_655 n
O2 S1 1.549(14) 1_555 n
O3 Mn3 2.286(13) 2_655 n
O3 Mn4 2.250(14) -1_666 n
O3 S1 1.508(17) 1_555 n
O4 Pb1 2.744(8) 1_555 n
O4 Mn1 2.177(8) 1_555 n
O4 S1 1.517(20) 1_555 n
S2 O5 1.474(16) 1_555 n
S2 O6 1.436(16) 1_555 n
S2 O7 1.422(22) 1_555 n
S2 O8 1.535(20) 1_555 n
O5 Mn4 2.083(14) 2_655 n
O5 S2 1.474(16) 1_555 n
O6 Pb2 3.006(8) -1_666 n
O6 Mn3 2.170(13) -3_545 n
O6 S2 1.436(16) 1_555 n
O7 Mn3 2.173(14) 3_665 n
O7 Mn4 2.345(14) -2_556 n
O7 S2 1.422(22) 1_555 n
O8 Pb2 2.691(14) -1_666 n
O8 Mn2 2.208(24) -1_666 n
O8 S2 1.535(20) 1_555 n
S3 Pb2 3.336(14) 1_554 n
S3 O9 1.448(14) 1_555 n
S3 O10 1.559(14) 1_555 n
S3 O11 1.497(18) 1_555 n
S3 O12 1.390(15) 1_555 n
O9 Mn3 2.132(13) -1_665 n
O9 S3 1.448(14) 1_555 n
O10 Mn4 2.032(12) 3_565 n
O10 S3 1.559(14) 1_555 n
O11 Mn3 2.271(14) 2_655 n
O11 Mn4 2.272(12) -1_666 n
O11 S3 1.497(18) 1_555 n
O12 Pb2 2.660(14) 1_554 n
O12 Mn2 2.236(25) 1_555 n
O12 S3 1.390(15) 1_555 n
